data_1000023
_chemical_formula_sum 'Cu3 Fe4 O24 P6'
_space_group_IT_number 2
_symmetry_cell_setting triclinic
_symmetry_Int_Tables_number 2
_symmetry_space_group_name_Hall '-P 1'
_symmetry_space_group_name_H-M 'P -1'
_cell_angle_alpha 107.160(1)
_cell_angle_beta 101.011(1)
_cell_angle_gamma 105.830(1)
_cell_length_a 7.9296(1)
_cell_length_b 9.3275(2)
_cell_length_c 6.2555(1)
_cell_volume 406.34(1)
_pd_block_id 2002-07-08|PHASE_01|..creator_name..|..instr_name..
_pd_phase_name Cu3Fe4(PO4)6
_cod_original_formula_sum 'Cu3 Fe4 P6 O24'
_cod_database_code 1000023

loop_
_symmetry_equiv_pos_site_id
_symmetry_equiv_pos_as_xyz
1 x,y,z
2 -x,-y,-z

loop_
_atom_site_label
_atom_site_symmetry_multiplicity
_atom_site_occupancy
_atom_site_fract_x
_atom_site_fract_y
_atom_site_fract_z
_atom_site_thermal_displace_type
_atom_site_B_iso_or_equiv
_atom_site_type_symbol
M1 2 1.0 0.4480(4) 0.1169(4) 0.3864(6) Biso 0.04(8) Fe3+
M2 2 1.0 -0.1967(3) 0.2743(3) 0.2672(4) Biso 1.16(8) Cu2+
M3 2 1.0 -0.2799(4) -0.4747(4) 0.0472(5) Biso 0.28(9) Fe3+
M4 1 0.9376 0.0 0.0 0.0 Biso 2.2(1) Cu2+
P1 2 1.0 -0.4007(7) -0.1666(6) 0.0983(9) Biso 1.0(1) P
P2 2 1.0 0.2309(6) 0.3706(5) 0.4022(9) Biso 0.1(1) P
P3 2 1.0 0.1466(7) -0.2356(6) 0.2302(8) Biso 1.0(1) P
O1 2 1.0 0.032(1) 0.245(1) 0.288(1) Biso 0.50(7) O-
O2 2 1.0 -0.462(1) -0.083(1) 0.311(2) Biso 0.50(7) O-
O3 2 1.0 0.276(1) 0.464(1) 0.248(2) Biso 0.50(7) O-
O4 2 1.0 0.359(1) 0.278(1) 0.439(1) Biso 0.50(7) O-
O5 2 1.0 0.271(1) -0.223(1) 0.465(2) Biso 0.50(7) O-
O6 2 1.0 -0.453(1) -0.347(1) 0.068(1) Biso 0.50(7) O-
O7 2 1.0 -0.188(1) -0.077(1) 0.133(1) Biso 0.50(7) O-
O8 2 1.0 -0.475(1) 0.164(1) 0.122(2) Biso 0.50(7) O-
O9 2 1.0 -0.201(1) 0.332(1) -0.013(2) Biso 0.50(7) O-
O10 2 1.0 -0.248(1) -0.496(1) 0.360(2) Biso 0.50(7) O-
O11 2 1.0 0.203(1) -0.053(1) 0.233(1) Biso 0.50(7) O-
O12 2 1.0 -0.055(1) -0.302(1) 0.206(2) Biso 0.50(7) O-
